data_7215141
loop_
_publ_author_name
'Urban, Philipp'
'Schneider, Matthias N.'
'Erra, Loredana'
'Welzmiller, Simon'
'Fahrnbauer, Felix'
'Oeckler, Oliver'

_publ_section_title
;
 Temperature dependent resonant X-ray diffraction of single-crystalline
 Ge2Sb2Te5
;
_journal_issue 24
_journal_name_full CrystEngComm
_journal_page_first 4823
_journal_paper_doi 10.1039/c3ce26956f
_journal_volume 15
_journal_year 2013
_chemical_formula_sum 'Ge1.876 Sb2.039 Te5'
_chemical_formula_weight 1022.4
_chemical_name_common 'germanium antimony telluride'
_chemical_name_systematic ' ?'
_space_group_IT_number 164
_symmetry_cell_setting trigonal
_symmetry_Int_Tables_number 164
_symmetry_space_group_name_Hall '-P 3 2"'
_symmetry_space_group_name_H-M 'P -3 m 1'
_audit_creation_method 'Jana2006 Version : 01/07/2011'
_cell_angle_alpha 90
_cell_angle_beta 90
_cell_angle_gamma 120
_cell_formula_units_Z 1
_cell_length_a 4.2257(2)
_cell_length_b 4.2257(2)
_cell_length_c 17.2809(18)
_cell_measurement_radiation 'Cu K\a'
_cell_measurement_reflns_used 302
_cell_measurement_temperature 293(2)
_cell_measurement_theta_max 55
_cell_measurement_theta_min 8
_cell_volume 267.24(3)
_computing_cell_refinement 'Jana2006 (Petricek, Dusek & Palatinus, 2006)'
_computing_publication_material 'Jana2006 (Petricek, Dusek & Palatinus, 2006)'
_diffrn_ambient_temperature 293(2)
_diffrn_detector 'CCD plate'
_diffrn_detector_type FReLoN2k
_diffrn_measured_fraction_theta_full 0.99
_diffrn_measured_fraction_theta_max 0.99
_diffrn_measurement_device_type 'Heavy duty (Huber)'
_diffrn_measurement_method oscillation
_diffrn_measurement_specimen_support 'quartz capillary'
_diffrn_radiation_probe x-ray
_diffrn_radiation_type synchrotron
_diffrn_radiation_wavelength 0.40681
_diffrn_reflns_av_R_equivalents 0.0510
_diffrn_reflns_av_sigmaI/netI 0.0251
_diffrn_reflns_limit_h_max 6
_diffrn_reflns_limit_h_min -6
_diffrn_reflns_limit_k_max 5
_diffrn_reflns_limit_k_min -5
_diffrn_reflns_limit_l_max 25
_diffrn_reflns_limit_l_min -28
_diffrn_reflns_number 5112
_diffrn_reflns_theta_full 18.77
_diffrn_reflns_theta_max 18.77
_diffrn_reflns_theta_min 1.95
_diffrn_source_type 'ESRF beamline ID11'
_exptl_absorpt_coefficient_mu 5.16
_exptl_absorpt_correction_T_max 0.9497
_exptl_absorpt_correction_T_min 0.5969
_exptl_absorpt_correction_type multi-scan
_exptl_absorpt_process_details 'SADABS and XPREP'
_exptl_crystal_colour metallic_dark_grey
_exptl_crystal_density_diffrn 6.3511
_exptl_crystal_description platelet
_exptl_crystal_F_000 424
_exptl_crystal_size_max 0.10
_exptl_crystal_size_mid 0.09
_exptl_crystal_size_min 0.01
_refine_diff_density_max 3.6
_refine_diff_density_min -1.5
_refine_ls_extinction_method none
_refine_ls_goodness_of_fit_gt 1.43
_refine_ls_goodness_of_fit_ref 1.28
_refine_ls_number_constraints 6
_refine_ls_number_parameters 23
_refine_ls_number_reflns 367
_refine_ls_number_restraints 0
_refine_ls_R_factor_all 0.0371
_refine_ls_R_factor_gt 0.0275
_refine_ls_shift/su_max 0.0065
_refine_ls_shift/su_mean 0.0021
_refine_ls_structure_factor_coef F
_refine_ls_weighting_details w=1/(\s^2^(F)+0.000225F^2^)
_refine_ls_weighting_scheme sigma
_refine_ls_wR_factor_gt 0.0324
_refine_ls_wR_factor_ref 0.0334
_reflns_number_gt 390
_reflns_number_total 553
_reflns_threshold_expression I>3\s(I)
_cod_data_source_file c3ce26956f.cif
_cod_data_source_block
;
;
_cod_original_sg_symbol_Hall '-P 3;-2"'
_cod_database_code 7215141

loop_
_symmetry_equiv_pos_site_id
_symmetry_equiv_pos_as_xyz
1 x,y,z
2 -y,x-y,z
3 -x+y,-x,z
4 y,x,-z
5 x-y,-y,-z
6 -x,-x+y,-z
7 -x,-y,-z
8 y,-x+y,-z
9 x-y,x,-z
10 -y,-x,z
11 -x+y,y,z
12 x,x-y,z

loop_
_atom_site_label
_atom_site_type_symbol
_atom_site_fract_x
_atom_site_fract_y
_atom_site_fract_z
_atom_site_adp_type
_atom_site_U_iso_or_equiv
_atom_site_symmetry_multiplicity
_atom_site_occupancy
_atom_site_calc_flag
Te1 Te 0 0 0 Uani 0.01696(11) 12 1 d
Ge2 Ge 0.666667 0.333333 0.10635(2) Uani 0.02783(15) 6 0.60(4) d
Sb2 Sb 0.666667 0.333333 0.10635(2) Uani 0.02783(15) 6 0.36(2) d
Te3 Te 0.333333 0.666667 0.204549(16) Uani 0.01733(9) 6 1 d
Ge4 Ge 0 0 0.32532(2) Uani 0.02581(14) 6 0.33(7) d
Sb4 Sb 0 0 0.32532(2) Uani 0.02581(14) 6 0.66(4) d
Te5 Te 0.666667 0.333333 0.418105(18) Uani 0.02085(10) 6 1 d

loop_
_atom_site_aniso_label
_atom_site_aniso_type_symbol
_atom_site_aniso_U_11
_atom_site_aniso_U_22
_atom_site_aniso_U_33
_atom_site_aniso_U_12
_atom_site_aniso_U_13
_atom_site_aniso_U_23
Te1 Te 0.01707(13) 0.01707(13) 0.01673(19) 0.00854(7) 0 0
Ge2 Ge 0.02564(19) 0.02564(19) 0.0322(3) 0.01282(10) 0 0
Sb2 Sb 0.02564(19) 0.02564(19) 0.0322(3) 0.01282(10) 0 0
Te3 Te 0.01768(11) 0.01768(11) 0.01662(14) 0.00884(5) 0 0
Ge4 Ge 0.02331(17) 0.02331(17) 0.0308(2) 0.01165(9) 0 0
Sb4 Sb 0.02331(17) 0.02331(17) 0.0308(2) 0.01165(9) 0 0
Te5 Te 0.02094(12) 0.02094(12) 0.02066(16) 0.01047(6) 0 0

loop_
_atom_type_symbol
_atom_type_scat_dispersion_real
_atom_type_scat_dispersion_imag
_atom_type_scat_source
_atom_type_scat_Cromer_Mann_a1
_atom_type_scat_Cromer_Mann_b1
_atom_type_scat_Cromer_Mann_a2
_atom_type_scat_Cromer_Mann_b2
_atom_type_scat_Cromer_Mann_a3
_atom_type_scat_Cromer_Mann_b3
_atom_type_scat_Cromer_Mann_a4
_atom_type_scat_Cromer_Mann_b4
_atom_type_scat_Cromer_Mann_c
Ge 0.0000 0.0000 'International Tables Vol C tables 4.2.6.8 and 6.1.1.4' 16.0816 2.8509 6.3747 0.2516 3.7068 11.4468 3.683 54.762501 2.1313
Sb 0.0000 0.0000 'International Tables Vol C tables 4.2.6.8 and 6.1.1.4' 19.6418 5.3034 19.0455 0.4607 5.0371 27.9074 2.6827 75.282501 4.5909
Te 0.0000 0.0000 'International Tables Vol C tables 4.2.6.8 and 6.1.1.4' 19.964399 4.81742 19.0138 0.420885 6.14487 28.5284 2.5239 70.840302 4.352

loop_
_geom_angle_atom_site_label_1
_geom_angle_atom_site_label_2
_geom_angle_atom_site_label_3
_geom_angle_site_symmetry_1
_geom_angle_site_symmetry_3
_geom_angle
_geom_angle_publ_flag
Ge2 Te1 Ge2 1_445 1_455 87.533(8) y
Ge2 Te1 Ge2 1_445 . 87.533(8) y
Ge2 Te1 Ge2 1_445 4_445 92.467(8) y
Ge2 Te1 Ge2 1_445 4_545 92.467(8) y
Ge2 Te1 Ge2 1_445 4_555 180.0(5) y
Ge2 Te1 Sb2 1_445 1_455 87.533(8) y
Ge2 Te1 Sb2 1_445 . 87.533(8) y
Ge2 Te1 Sb2 1_445 4_445 92.467(8) y
Ge2 Te1 Sb2 1_445 4_545 92.467(8) y
Ge2 Te1 Sb2 1_445 4_555 180.0(5) y
Ge2 Te1 Ge2 1_455 . 87.533(8) y
Ge2 Te1 Ge2 1_455 4_445 92.467(8) y
Ge2 Te1 Ge2 1_455 4_545 180.0(5) y
Ge2 Te1 Ge2 1_455 4_555 92.467(8) y
Ge2 Te1 Sb2 1_455 1_445 87.533(8) y
Ge2 Te1 Sb2 1_455 . 87.533(8) y
Ge2 Te1 Sb2 1_455 4_445 92.467(8) y
Ge2 Te1 Sb2 1_455 4_545 180.0(5) y
Ge2 Te1 Sb2 1_455 4_555 92.467(8) y
Ge2 Te1 Ge2 . 4_445 180.0(5) y
Ge2 Te1 Ge2 . 4_545 92.467(8) y
Ge2 Te1 Ge2 . 4_555 92.467(8) y
Ge2 Te1 Sb2 . 1_445 87.533(8) y
Ge2 Te1 Sb2 . 1_455 87.533(8) y
Ge2 Te1 Sb2 . 4_445 180.0(5) y
Ge2 Te1 Sb2 . 4_545 92.467(8) y
Ge2 Te1 Sb2 . 4_555 92.467(8) y
Ge2 Te1 Ge2 4_445 4_545 87.533(8) y
Ge2 Te1 Ge2 4_445 4_555 87.533(8) y
Ge2 Te1 Sb2 4_445 1_445 92.467(8) y
Ge2 Te1 Sb2 4_445 1_455 92.467(8) y
Ge2 Te1 Sb2 4_445 . 180.0(5) y
Ge2 Te1 Sb2 4_445 4_545 87.533(8) y
Ge2 Te1 Sb2 4_445 4_555 87.533(8) y
Ge2 Te1 Ge2 4_545 4_555 87.533(8) y
Ge2 Te1 Sb2 4_545 1_445 92.467(8) y
Ge2 Te1 Sb2 4_545 1_455 180.0(5) y
Ge2 Te1 Sb2 4_545 . 92.467(8) y
Ge2 Te1 Sb2 4_545 4_445 87.533(8) y
Ge2 Te1 Sb2 4_545 4_555 87.533(8) y
Ge2 Te1 Sb2 4_555 1_445 180.0(5) y
Ge2 Te1 Sb2 4_555 1_455 92.467(8) y
Ge2 Te1 Sb2 4_555 . 92.467(8) y
Ge2 Te1 Sb2 4_555 4_445 87.533(8) y
Ge2 Te1 Sb2 4_555 4_545 87.533(8) y
Sb2 Te1 Sb2 1_445 1_455 87.533(8) y
Sb2 Te1 Sb2 1_445 . 87.533(8) y
Sb2 Te1 Sb2 1_445 4_445 92.467(8) y
Sb2 Te1 Sb2 1_445 4_545 92.467(8) y
Sb2 Te1 Sb2 1_445 4_555 180.0(5) y
Sb2 Te1 Sb2 1_455 . 87.533(8) y
Sb2 Te1 Sb2 1_455 4_445 92.467(8) y
Sb2 Te1 Sb2 1_455 4_545 180.0(5) y
Sb2 Te1 Sb2 1_455 4_555 92.467(8) y
Sb2 Te1 Sb2 . 4_445 180.0(5) y
Sb2 Te1 Sb2 . 4_545 92.467(8) y
Sb2 Te1 Sb2 . 4_555 92.467(8) y
Sb2 Te1 Sb2 4_445 4_545 87.533(8) y
Sb2 Te1 Sb2 4_445 4_555 87.533(8) y
Sb2 Te1 Sb2 4_545 4_555 87.533(8) y
Te1 Ge2 Te1 . 1_655 87.533(10) y
Te1 Ge2 Te1 . 1_665 87.533(11) y
Te1 Ge2 Te3 . 1_545 90.900(6) y
Te1 Ge2 Te3 . . 90.900(6) y
Te1 Ge2 Te3 . 1_655 177.830(14) y
Te1 Ge2 Te1 1_655 1_665 87.533(10) y
Te1 Ge2 Te3 1_655 1_545 90.900(6) y
Te1 Ge2 Te3 1_655 . 177.830(14) y
Te1 Ge2 Te3 1_655 1_655 90.900(6) y
Te1 Ge2 Te3 1_665 1_545 177.830(14) y
Te1 Ge2 Te3 1_665 . 90.900(6) y
Te1 Ge2 Te3 1_665 1_655 90.900(6) y
Te3 Ge2 Te3 1_545 . 90.626(11) y
Te3 Ge2 Te3 1_545 1_655 90.626(12) y
Te3 Ge2 Te3 . 1_655 90.626(11) y
Te1 Sb2 Te1 . 1_655 87.533(10) y
Te1 Sb2 Te1 . 1_665 87.533(11) y
Te1 Sb2 Sb2 . 1_445 46.233(6) y
Te1 Sb2 Sb2 . 1_455 46.233(6) y
Te1 Sb2 Sb2 . 1_545 90.000(6) y
Te1 Sb2 Sb2 . 1_565 90.000(6) y
Te1 Sb2 Sb2 . 1_655 133.767(11) y
Te1 Sb2 Sb2 . 1_665 133.767(11) y
Te1 Sb2 Te3 . 1_545 90.900(6) y
Te1 Sb2 Te3 . . 90.900(6) y
Te1 Sb2 Te3 . 1_655 177.830(14) y
Te1 Sb2 Te1 1_655 1_665 87.533(10) y
Te1 Sb2 Sb2 1_655 1_445 90.000(6) y
Te1 Sb2 Sb2 1_655 1_455 133.767(11) y
Te1 Sb2 Sb2 1_655 1_545 46.233(5) y
Te1 Sb2 Sb2 1_655 1_565 133.767(11) y
Te1 Sb2 Sb2 1_655 1_655 46.233(5) y
Te1 Sb2 Sb2 1_655 1_665 90.000(6) y
Te1 Sb2 Te3 1_655 1_545 90.900(6) y
Te1 Sb2 Te3 1_655 . 177.830(14) y
Te1 Sb2 Te3 1_655 1_655 90.900(6) y
Te1 Sb2 Sb2 1_665 1_445 133.767(11) y
Te1 Sb2 Sb2 1_665 1_455 90.000(6) y
Te1 Sb2 Sb2 1_665 1_545 133.767(11) y
Te1 Sb2 Sb2 1_665 1_565 46.233(6) y
Te1 Sb2 Sb2 1_665 1_655 90.000(6) y
Te1 Sb2 Sb2 1_665 1_665 46.233(6) y
Te1 Sb2 Te3 1_665 1_545 177.830(14) y
Te1 Sb2 Te3 1_665 . 90.900(6) y
Te1 Sb2 Te3 1_665 1_655 90.900(6) y
Sb2 Sb2 Sb2 1_445 1_455 60.000(4) y
Sb2 Sb2 Sb2 1_445 1_545 60.000(4) y
Sb2 Sb2 Sb2 1_445 1_565 120.000(4) y
Sb2 Sb2 Sb2 1_445 1_655 120.000(4) y
Sb2 Sb2 Sb2 1_445 1_665 180.0(5) y
Sb2 Sb2 Te3 1_445 1_545 44.687(6) y
Sb2 Sb2 Te3 1_445 . 90.000(6) y
Sb2 Sb2 Te3 1_445 1_655 135.313(11) y
Sb2 Sb2 Sb2 1_455 1_545 120.000(3) y
Sb2 Sb2 Sb2 1_455 1_565 60.000(3) y
Sb2 Sb2 Sb2 1_455 1_655 180.0(5) y
Sb2 Sb2 Sb2 1_455 1_665 120.000(4) y
Sb2 Sb2 Te3 1_455 1_545 90.000(6) y
Sb2 Sb2 Te3 1_455 . 44.687(6) y
Sb2 Sb2 Te3 1_455 1_655 135.313(11) y
Sb2 Sb2 Sb2 1_545 1_565 180.0(5) y
Sb2 Sb2 Sb2 1_545 1_655 60.000(3) y
Sb2 Sb2 Sb2 1_545 1_665 120.000(4) y
Sb2 Sb2 Te3 1_545 1_545 44.687(6) y
Sb2 Sb2 Te3 1_545 . 135.313(11) y
Sb2 Sb2 Te3 1_545 1_655 90.000(6) y
Sb2 Sb2 Sb2 1_565 1_655 120.000(3) y
Sb2 Sb2 Sb2 1_565 1_665 60.000(4) y
Sb2 Sb2 Te3 1_565 1_545 135.313(11) y
Sb2 Sb2 Te3 1_565 . 44.687(6) y
Sb2 Sb2 Te3 1_565 1_655 90.000(6) y
Sb2 Sb2 Sb2 1_655 1_665 60.000(4) y
Sb2 Sb2 Te3 1_655 1_545 90.000(6) y
Sb2 Sb2 Te3 1_655 . 135.313(11) y
Sb2 Sb2 Te3 1_655 1_655 44.687(6) y
Sb2 Sb2 Te3 1_665 1_545 135.313(11) y
Sb2 Sb2 Te3 1_665 . 90.000(6) y
Sb2 Sb2 Te3 1_665 1_655 44.687(6) y
Te3 Sb2 Te3 1_545 . 90.626(11) y
Te3 Sb2 Te3 1_545 1_655 90.626(12) y
Te3 Sb2 Te3 . 1_655 90.626(11) y
Ge2 Te3 Ge2 1_455 . 90.626(10) y
Ge2 Te3 Ge2 1_455 1_565 90.626(11) y
Ge2 Te3 Sb2 1_455 . 90.626(10) y
Ge2 Te3 Sb2 1_455 1_565 90.626(11) y
Ge2 Te3 Ge4 1_455 . 93.398(9) y
Ge2 Te3 Ge4 1_455 1_565 93.398(8) y
Ge2 Te3 Ge4 1_455 1_665 174.275(12) y
Ge2 Te3 Sb4 1_455 . 93.398(9) y
Ge2 Te3 Sb4 1_455 1_565 93.398(8) y
Ge2 Te3 Sb4 1_455 1_665 174.275(12) y
Ge2 Te3 Ge2 . 1_565 90.626(10) y
Ge2 Te3 Sb2 . 1_455 90.626(10) y
Ge2 Te3 Sb2 . 1_565 90.626(10) y
Ge2 Te3 Ge4 . . 93.398(8) y
Ge2 Te3 Ge4 . 1_565 174.275(12) y
Ge2 Te3 Ge4 . 1_665 93.398(8) y
Ge2 Te3 Sb4 . . 93.398(8) y
Ge2 Te3 Sb4 . 1_565 174.275(12) y
Ge2 Te3 Sb4 . 1_665 93.398(8) y
Ge2 Te3 Sb2 1_565 1_455 90.626(11) y
Ge2 Te3 Sb2 1_565 . 90.626(10) y
Ge2 Te3 Ge4 1_565 . 174.275(12) y
Ge2 Te3 Ge4 1_565 1_565 93.398(8) y
Ge2 Te3 Ge4 1_565 1_665 93.398(9) y
Ge2 Te3 Sb4 1_565 . 174.275(12) y
Ge2 Te3 Sb4 1_565 1_565 93.398(8) y
Ge2 Te3 Sb4 1_565 1_665 93.398(9) y
Sb2 Te3 Sb2 1_455 . 90.626(10) y
Sb2 Te3 Sb2 1_455 1_565 90.626(11) y
Sb2 Te3 Ge4 1_455 . 93.398(9) y
Sb2 Te3 Ge4 1_455 1_565 93.398(8) y
Sb2 Te3 Ge4 1_455 1_665 174.275(12) y
Sb2 Te3 Sb4 1_455 . 93.398(9) y
Sb2 Te3 Sb4 1_455 1_565 93.398(8) y
Sb2 Te3 Sb4 1_455 1_665 174.275(12) y
Sb2 Te3 Sb2 . 1_565 90.626(10) y
Sb2 Te3 Ge4 . . 93.398(8) y
Sb2 Te3 Ge4 . 1_565 174.275(12) y
Sb2 Te3 Ge4 . 1_665 93.398(8) y
Sb2 Te3 Sb4 . . 93.398(8) y
Sb2 Te3 Sb4 . 1_565 174.275(12) y
Sb2 Te3 Sb4 . 1_665 93.398(8) y
Sb2 Te3 Ge4 1_565 . 174.275(12) y
Sb2 Te3 Ge4 1_565 1_565 93.398(8) y
Sb2 Te3 Ge4 1_565 1_665 93.398(9) y
Sb2 Te3 Sb4 1_565 . 174.275(12) y
Sb2 Te3 Sb4 1_565 1_565 93.398(8) y
Sb2 Te3 Sb4 1_565 1_665 93.398(9) y
Ge4 Te3 Ge4 . 1_565 82.307(10) y
Ge4 Te3 Ge4 . 1_665 82.307(10) y
Ge4 Te3 Sb4 . 1_565 82.307(10) y
Ge4 Te3 Sb4 . 1_665 82.307(10) y
Ge4 Te3 Ge4 1_565 1_665 82.307(10) y
Ge4 Te3 Sb4 1_565 . 82.307(10) y
Ge4 Te3 Sb4 1_565 1_665 82.307(10) y
Ge4 Te3 Sb4 1_665 . 82.307(10) y
Ge4 Te3 Sb4 1_665 1_565 82.307(10) y
Sb4 Te3 Sb4 . 1_565 82.307(10) y
Sb4 Te3 Sb4 . 1_665 82.307(10) y
Sb4 Te3 Sb4 1_565 1_665 82.307(10) y
Te3 Ge4 Te3 1_445 1_545 82.307(11) y
Te3 Ge4 Te3 1_445 . 82.307(11) y
Te3 Ge4 Te5 1_445 1_445 92.264(7) y
Te3 Ge4 Te5 1_445 1_455 92.264(7) y
Te3 Ge4 Te5 1_445 . 172.767(14) y
Te3 Ge4 Te3 1_545 . 82.307(11) y
Te3 Ge4 Te5 1_545 1_445 92.264(7) y
Te3 Ge4 Te5 1_545 1_455 172.767(14) y
Te3 Ge4 Te5 1_545 . 92.264(7) y
Te3 Ge4 Te5 . 1_445 172.767(14) y
Te3 Ge4 Te5 . 1_455 92.264(7) y
Te3 Ge4 Te5 . . 92.264(7) y
Te5 Ge4 Te5 1_445 1_455 92.726(12) y
Te5 Ge4 Te5 1_445 . 92.726(12) y
Te5 Ge4 Te5 1_455 . 92.726(12) y
Te3 Sb4 Te3 1_445 1_545 82.307(11) y
Te3 Sb4 Te3 1_445 . 82.307(11) y
Te3 Sb4 Sb4 1_445 1_445 48.846(7) y
Te3 Sb4 Sb4 1_445 1_455 48.846(6) y
Te3 Sb4 Sb4 1_445 1_545 90.000(6) y
Te3 Sb4 Sb4 1_445 1_565 90.000(6) y
Te3 Sb4 Sb4 1_445 1_655 131.154(11) y
Te3 Sb4 Sb4 1_445 1_665 131.154(11) y
Te3 Sb4 Te5 1_445 1_445 92.264(7) y
Te3 Sb4 Te5 1_445 1_455 92.264(7) y
Te3 Sb4 Te5 1_445 . 172.767(14) y
Te3 Sb4 Te3 1_545 . 82.307(11) y
Te3 Sb4 Sb4 1_545 1_445 90.000(6) y
Te3 Sb4 Sb4 1_545 1_455 131.154(11) y
Te3 Sb4 Sb4 1_545 1_545 48.846(6) y
Te3 Sb4 Sb4 1_545 1_565 131.154(11) y
Te3 Sb4 Sb4 1_545 1_655 48.846(6) y
Te3 Sb4 Sb4 1_545 1_665 90.000(6) y
Te3 Sb4 Te5 1_545 1_445 92.264(7) y
Te3 Sb4 Te5 1_545 1_455 172.767(14) y
Te3 Sb4 Te5 1_545 . 92.264(7) y
Te3 Sb4 Sb4 . 1_445 131.154(11) y
Te3 Sb4 Sb4 . 1_455 90.000(6) y
Te3 Sb4 Sb4 . 1_545 131.154(11) y
Te3 Sb4 Sb4 . 1_565 48.846(6) y
Te3 Sb4 Sb4 . 1_655 90.000(6) y
Te3 Sb4 Sb4 . 1_665 48.846(7) y
Te3 Sb4 Te5 . 1_445 172.767(14) y
Te3 Sb4 Te5 . 1_455 92.264(7) y
Te3 Sb4 Te5 . . 92.264(7) y
Sb4 Sb4 Sb4 1_445 1_455 60.000(4) y
Sb4 Sb4 Sb4 1_445 1_545 60.000(4) y
Sb4 Sb4 Sb4 1_445 1_565 120.000(4) y
Sb4 Sb4 Sb4 1_445 1_655 120.000(4) y
Sb4 Sb4 Sb4 1_445 1_665 180.0(5) y
Sb4 Sb4 Te5 1_445 1_445 43.637(6) y
Sb4 Sb4 Te5 1_445 1_455 90.000(6) y
Sb4 Sb4 Te5 1_445 . 136.363(11) y
Sb4 Sb4 Sb4 1_455 1_545 120.000(3) y
Sb4 Sb4 Sb4 1_455 1_565 60.000(3) y
Sb4 Sb4 Sb4 1_455 1_655 180.0(5) y
Sb4 Sb4 Sb4 1_455 1_665 120.000(4) y
Sb4 Sb4 Te5 1_455 1_445 90.000(5) y
Sb4 Sb4 Te5 1_455 1_455 43.637(6) y
Sb4 Sb4 Te5 1_455 . 136.363(11) y
Sb4 Sb4 Sb4 1_545 1_565 180.0(5) y
Sb4 Sb4 Sb4 1_545 1_655 60.000(3) y
Sb4 Sb4 Sb4 1_545 1_665 120.000(4) y
Sb4 Sb4 Te5 1_545 1_445 43.637(6) y
Sb4 Sb4 Te5 1_545 1_455 136.363(11) y
Sb4 Sb4 Te5 1_545 . 90.000(5) y
Sb4 Sb4 Sb4 1_565 1_655 120.000(3) y
Sb4 Sb4 Sb4 1_565 1_665 60.000(4) y
Sb4 Sb4 Te5 1_565 1_445 136.363(11) y
Sb4 Sb4 Te5 1_565 1_455 43.637(6) y
Sb4 Sb4 Te5 1_565 . 90.000(5) y
Sb4 Sb4 Sb4 1_655 1_665 60.000(4) y
Sb4 Sb4 Te5 1_655 1_445 90.000(5) y
Sb4 Sb4 Te5 1_655 1_455 136.363(11) y
Sb4 Sb4 Te5 1_655 . 43.637(6) y
Sb4 Sb4 Te5 1_665 1_445 136.363(11) y
Sb4 Sb4 Te5 1_665 1_455 90.000(6) y
Sb4 Sb4 Te5 1_665 . 43.637(6) y
Te5 Sb4 Te5 1_445 1_455 92.726(12) y
Te5 Sb4 Te5 1_445 . 92.726(12) y
Te5 Sb4 Te5 1_455 . 92.726(12) y
Ge4 Te5 Ge4 . 1_655 92.726(11) y
Ge4 Te5 Ge4 . 1_665 92.726(11) y
Ge4 Te5 Sb4 . 1_655 92.726(11) y
Ge4 Te5 Sb4 . 1_665 92.726(11) y
Ge4 Te5 Te5 . 4_546 98.233(8) y
Ge4 Te5 Te5 . 4_556 98.233(8) y
Ge4 Te5 Te5 . 4_656 164.072(11) y
Ge4 Te5 Ge4 1_655 1_665 92.726(11) y
Ge4 Te5 Sb4 1_655 . 92.726(11) y
Ge4 Te5 Sb4 1_655 1_665 92.726(11) y
Ge4 Te5 Te5 1_655 4_546 98.233(8) y
Ge4 Te5 Te5 1_655 4_556 164.073(11) y
Ge4 Te5 Te5 1_655 4_656 98.233(8) y
Ge4 Te5 Sb4 1_665 . 92.726(11) y
Ge4 Te5 Sb4 1_665 1_655 92.726(11) y
Ge4 Te5 Te5 1_665 4_546 164.072(11) y
Ge4 Te5 Te5 1_665 4_556 98.233(8) y
Ge4 Te5 Te5 1_665 4_656 98.233(8) y
Sb4 Te5 Sb4 . 1_655 92.726(11) y
Sb4 Te5 Sb4 . 1_665 92.726(11) y
Sb4 Te5 Te5 . 4_546 98.233(8) y
Sb4 Te5 Te5 . 4_556 98.233(8) y
Sb4 Te5 Te5 . 4_656 164.072(11) y
Sb4 Te5 Sb4 1_655 1_665 92.726(11) y
Sb4 Te5 Te5 1_655 4_546 98.233(8) y
Sb4 Te5 Te5 1_655 4_556 164.073(11) y
Sb4 Te5 Te5 1_655 4_656 98.233(8) y
Sb4 Te5 Te5 1_665 4_546 164.072(11) y
Sb4 Te5 Te5 1_665 4_556 98.233(8) y
Sb4 Te5 Te5 1_665 4_656 98.233(8) y
Te5 Te5 Te5 4_546 4_556 68.863(8) y
Te5 Te5 Te5 4_546 4_656 68.863(9) y
Te5 Te5 Te5 4_556 4_656 68.863(8) y

loop_
_geom_bond_atom_site_label_1
_geom_bond_atom_site_label_2
_geom_bond_site_symmetry_2
_geom_bond_distance
_geom_bond_publ_flag
Te1 Ge2 1_445 3.0545(4) y
Te1 Ge2 1_455 3.0545(4) y
Te1 Ge2 . 3.0545(4) y
Te1 Ge2 4_445 3.0545(4) y
Te1 Ge2 4_545 3.0545(4) y
Te1 Ge2 4_555 3.0545(4) y
Te1 Sb2 1_445 3.0545(4) y
Te1 Sb2 1_455 3.0545(4) y
Te1 Sb2 . 3.0545(4) y
Te1 Sb2 4_445 3.0545(4) y
Te1 Sb2 4_545 3.0545(4) y
Te1 Sb2 4_555 3.0545(4) y
Ge2 Te3 1_545 2.9718(4) y
Ge2 Te3 . 2.9718(4) y
Ge2 Te3 1_655 2.9718(4) y
Sb2 Te3 1_545 2.9718(4) y
Sb2 Te3 . 2.9718(4) y
Sb2 Te3 1_655 2.9718(4) y
Te3 Ge4 . 3.2106(5) y
Te3 Ge4 1_565 3.2106(4) y
Te3 Ge4 1_665 3.2106(5) y
Te3 Sb4 . 3.2106(5) y
Te3 Sb4 1_565 3.2106(4) y
Te3 Sb4 1_665 3.2106(5) y
Ge4 Te5 1_445 2.9194(4) y
Ge4 Te5 1_455 2.9194(4) y
Ge4 Te5 . 2.9194(4) y
Sb4 Te5 1_445 2.9194(4) y
Sb4 Te5 1_455 2.9194(4) y
Sb4 Te5 . 2.9194(4) y
